data_4089695
loop_
_publ_author_name
'Lapadula, Giuseppe'
'Conley, Matthew P.'
'Cop\'eret, Christophe'
'Andersen, Richard A.'

_publ_section_title
;
 Synthesis and Characterization of Rare Earth Siloxide Complexes,
 M[OSi(OtBu)3]3(L)x where L is HOSi(OtBu)3 and x = 0 or 1
;
_journal_issue 11
_journal_name_full Organometallics
_journal_page_first 2271
_journal_paper_doi 10.1021/om501047g
_journal_volume 34
_journal_year 2014
_chemical_formula_moiety 'C48 H109 Eu O16 Si4, C H2 Cl2'
_chemical_formula_sum 'C49 H111 Cl2 Eu O16 Si4'
_chemical_formula_weight 1291.59
_space_group_crystal_system triclinic
_space_group_IT_number 1
_space_group_name_Hall 'P 1'
_space_group_name_H-M_alt 'P 1'
_atom_sites_solution_hydrogens mixed
_atom_sites_solution_primary direct
_audit_creation_date 2014-08-14
_audit_creation_method
;
  Olex2 1.2
  (compiled Apr 23 2013 17:54:37, GUI svn.r4466)
;
_cell_angle_alpha 75.5109(17)
_cell_angle_beta 81.1199(17)
_cell_angle_gamma 60.5631(15)
_cell_formula_units_Z 2
_cell_length_a 13.7651(15)
_cell_length_b 13.8406(15)
_cell_length_c 21.602(2)
_cell_measurement_reflns_used 9970
_cell_measurement_temperature 100
_cell_measurement_theta_max 27.975
_cell_measurement_theta_min 2.201
_cell_volume 3467.8(6)
_computing_molecular_graphics
;
O. V. Dolomanov, L. J. Bourhis, R. J. Gildea, J. A. K. Howard and H. Puschmann,
OLEX2: a complete structure solution, refinement and analysis program.
J. Appl. Cryst. (2009). 42, 339-341.
;
_computing_publication_material
;
O. V. Dolomanov, L. J. Bourhis, R. J. Gildea, J. A. K. Howard and H. Puschmann,
OLEX2: a complete structure solution, refinement and analysis program.
J. Appl. Cryst. (2009). 42, 339-341.
;
_computing_structure_refinement
;
XL, G.M. Sheldrick, Acta Cryst.
(2008). A64, 112-122
;
_computing_structure_solution
;
XS, G.M. Sheldrick, Acta Cryst.
(2008). A64, 112-122
;
_diffrn_ambient_temperature 100
_diffrn_detector 'Bruker APEX2 area detector'
_diffrn_detector_area_resol_mean 7.9
_diffrn_detector_type 'CCD area detector'
_diffrn_measured_fraction_theta_full 0.795
_diffrn_measured_fraction_theta_max 1.000
_diffrn_measurement_device 'three-circle diffractometer'
_diffrn_measurement_device_type 'Bruker SMART APEX2 area detector'
_diffrn_measurement_method '\w and \f scans'
_diffrn_radiation_monochromator 'mirror optics'
_diffrn_radiation_probe x-ray
_diffrn_radiation_type 'Mo K\a'
_diffrn_radiation_wavelength 0.71073
_diffrn_radiation_xray_symbol K-L~3~
_diffrn_reflns_av_R_equivalents 0.0284
_diffrn_reflns_av_unetI/netI 0.0539
_diffrn_reflns_Laue_measured_fraction_full 0.795
_diffrn_reflns_Laue_measured_fraction_max 1.000
_diffrn_reflns_limit_h_max 15
_diffrn_reflns_limit_h_min -15
_diffrn_reflns_limit_k_max 15
_diffrn_reflns_limit_k_min -15
_diffrn_reflns_limit_l_max 23
_diffrn_reflns_limit_l_min -23
_diffrn_reflns_number 31650
_diffrn_reflns_point_group_measured_fraction_full 0.791
_diffrn_reflns_point_group_measured_fraction_max 0.994
_diffrn_reflns_theta_full 25.242
_diffrn_reflns_theta_max 23.256
_diffrn_reflns_theta_min 0.974
_diffrn_source 'microfocus sealed X-ray tube'
_diffrn_source_type 'Incoatec I\ms'
_exptl_absorpt_coefficient_mu 1.104
_exptl_absorpt_correction_T_max 0.7461
_exptl_absorpt_correction_T_min 0.6016
_exptl_absorpt_correction_type multi-scan
_exptl_absorpt_process_details
;
SADABS-2012/1 (Bruker,2012) was used for absorption correction.
wR2(int) was 0.0718 before and 0.0502 after correction.
The Ratio of minimum to maximum transmission is 0.8063.
The \l/2 correction factor is 0.0015.
;
_exptl_crystal_colour 'clear light colourless'
_exptl_crystal_colour_lustre clear
_exptl_crystal_colour_modifier light
_exptl_crystal_colour_primary colourless
_exptl_crystal_density_diffrn 1.237
_exptl_crystal_description block
_exptl_crystal_F_000 1372
_exptl_crystal_size_max 0.34
_exptl_crystal_size_mid 0.33
_exptl_crystal_size_min 0.27
_refine_diff_density_max 1.534
_refine_diff_density_min -0.855
_refine_diff_density_rms 0.088
_refine_ls_abs_structure_details
;
 Classical Flack method preferred over Parsons because s.u. lower.
;
_refine_ls_abs_structure_Flack 0.44(2)
_refine_ls_extinction_method none
_refine_ls_goodness_of_fit_ref 1.041
_refine_ls_hydrogen_treatment mixed
_refine_ls_matrix_type full
_refine_ls_number_parameters 1129
_refine_ls_number_reflns 19837
_refine_ls_number_restraints 1582
_refine_ls_restrained_S_all 1.033
_refine_ls_R_factor_all 0.0498
_refine_ls_R_factor_gt 0.0413
_refine_ls_shift/su_max 0.006
_refine_ls_shift/su_mean 0.000
_refine_ls_structure_factor_coef Fsqd
_refine_ls_weighting_details
;
 w=1/[\s^2^(Fo^2^)+(0.0384P)^2^+8.3645P]
 where P=(Fo^2^+2Fc^2^)/3
;
_refine_ls_weighting_scheme calc
_refine_ls_wR_factor_gt 0.0967
_refine_ls_wR_factor_ref 0.1012
_reflns_Friedel_coverage 0.988
_reflns_Friedel_fraction_full 0.786
_reflns_Friedel_fraction_max 0.988
_reflns_number_gt 17533
_reflns_number_total 19837
_reflns_threshold_expression 'I > 2\s(I)'
_cod_data_source_file om501047g_si_001.cif
_cod_data_source_block eusiloxide_0m
_cod_depositor_comments
;

2020-07-06
Z value and formula fixed to values more according to usual
chemical conventions.                 miguel
;
_cod_original_formula_sum 'C98 H222 Cl4 Eu2 O32 Si8'
_cod_original_formula_weight 2583.18
_cod_original_formula_moiety '2(C48 H109 Eu O16 Si4), 2(C H2 Cl2)'
_cod_original_formula_units_Z 1
_cod_original_cell_volume 3467.8(7)
_cod_database_code 4089695
_olex2_refinement_description
;
1. Fixed Uiso
 At 1.5 times of:
  All O(H) groups, {H14A,H14B,H14C} of C14A, {H23D,H23E,H23F} of C23B, {H30A,
  H30B,H30C} of C30A, {H15D,H15E,H15F} of C15B, {H12A,H12B,H12C} of C12A, {H8AA,
  H8AB,H8AC} of C8A, {H17D,H17E,H17F} of C17B, {H10A,H10B,H10C} of C10B, {H15A,
  H15B,H15C} of C15A, {H20D,H20E,H20F} of C20B, {H13A,H13B,H13C} of C13B, {H9AA,
  H9AB,H9AC} of C9A, {H24D,H24E,H24F} of C24B, {H7BA,H7BB,H7BC} of C7B, {H11A,
  H11B,H11C} of C11A, {H32A,H32B,H32C} of C32A, {H18A,H18B,H18C} of C18A, {H2AA,
  H2AB,H2AC} of C2A, {H16D,H16E,H16F} of C16B, {H44A,H44B,H44C} of C44A, {H34D,
  H34E,H34F} of C34B, {H38A,H38B,H38C} of C38A, {H31D,H31E,H31F} of C31B, {H16A,
  H16B,H16C} of C16A, {H42A,H42B,H42C} of C42A, {H23A,H23B,H23C} of C23A, {H21D,
  H21E,H21F} of C21B, {H20A,H20B,H20C} of C20A, {H26D,H26E,H26F} of C26B, {H6BA,
  H6BB,H6BC} of C6B, {H31A,H31B,H31C} of C31A, {H27D,H27E,H27F} of C27B, {H44D,
  H44E,H44F} of C44B, {H46D,H46E,H46F} of C46B, {H33A,H33B,H33C} of C33A, {H48D,
  H48E,H48F} of C48B, {H34A,H34B,H34C} of C34A, {H28D,H28E,H28F} of C28B, {H42D,
  H42E,H42F} of C42B, {H5AA,H5AB,H5AC} of C5A, {H11D,H11E,H11F} of C11B, {H39D,
  H39E,H39F} of C39B, {H17A,H17B,H17C} of C17A, {H47D,H47E,H47F} of C47B, {H8BA,
  H8BB,H8BC} of C8B, {H4BA,H4BB,H4BC} of C4B, {H40D,H40E,H40F} of C40B, {H18D,
  H18E,H18F} of C18B, {H35D,H35E,H35F} of C35B, {H28A,H28B,H28C} of C28A, {H6AA,
  H6AB,H6AC} of C6A, {H38D,H38E,H38F} of C38B, {H43A,H43B,H43C} of C43A, {H32D,
  H32E,H32F} of C32B, {H40A,H40B,H40C} of C40A, {H39A,H39B,H39C} of C39A, {H35A,
  H35B,H35C} of C35A
 At 1.1 times of:
  {H3EA,H3EB} of C3E
 At 1.2 times of:
  {H43D,H43E,H43F} of C43B, {H36A,H36B,H36C} of C36B, {H12D,H12E,H12F} of
  C12B, {H47A,H47B,H47C} of C47A, {H24A,H24B,H24C} of C24A, {H48A,H48B,H48C} of
  C48A, {H26A,H26B,H26C} of C26A, {H3BA,H3BB,H3BC} of C3B, {H2PA,H2PB} of C2P,
  {H30D,H30E,H30F} of C30B, {H21A,H21B,H21C} of C21A, {H27A,H27B,H27C} of C27A,
  {H3AA,H3AB,H3AC} of C3A, {H46A,H46B,H46C} of C46A, {H4AA,H4AB,H4AC} of C4A,
  {H2BA,H2BB,H2BC} of C2B
2. Restrained distances
 O2A-H2A
 0.85 with sigma of 0.01
 O5B-H5B
 0.85 with sigma of 0.01
 C35B-C34B
 2.2 with sigma of 0.02
 C32B-C31B
 2.3 with sigma of 0.02
 C31B-C32B = C32B-C30B
 2.4 with sigma of 0.02
 Si4A-H2A
 2.07815 with sigma of 0.02
 Eu1A-H2A
 3.151192 with sigma of 0.02
 Si4-H5B
 2.060723 with sigma of 0.02
 Eu1B-H5B
 3.126202 with sigma of 0.02
3. Rigid bond restraints
 All non-hydrogen atoms
 with sigma for 1-2 distances of 0.00001 and sigma for 1-3 distances of 0.00001
4. Uiso/Uaniso restraints and constraints
C27A \\sim C25A \\sim C28A \\sim C26A: within 1.7A with sigma of 0.04 and sigma for terminal atoms of 0.08
C4A \\sim C1A \\sim C3A \\sim C2A: within 1.7A with sigma of 0.04 and sigma for terminal atoms of 0.08
C17A \\sim C18A \\sim C20A: within 1.7A with sigma of 0.04 and sigma for terminal atoms of 0.08
C23A \\sim C22A \\sim C24A \\sim C21A: within 1.7A with sigma of 0.04 and sigma for terminal atoms of 0.08
C31B \\sim C32B \\sim C29B \\sim C30B: within 1.7A with sigma of 0.04 and sigma for terminal atoms of 0.08
Uanis(O2A) \\sim Ueq: with sigma of 0.01 and sigma for terminal atoms of 0.02
Uanis(C37B) \\sim Ueq, Uanis(O1B) \\sim Ueq, Uanis(C44A) \\sim Ueq, Uanis(C42A) \\sim Ueq: with sigma of 0.01 and sigma for terminal atoms of 0.02
Uanis(C1B) \\sim Ueq: with sigma of 0.01 and sigma for terminal atoms of 0.02
Uanis(C13B) \\sim Ueq: with sigma of 0.01 and sigma for terminal atoms of 0.02
Uanis(C16A) \\sim Ueq, Uanis(C30A) \\sim Ueq, Uanis(C13B) \\sim Ueq: with sigma of 0.01 and sigma for terminal atoms of 0.02
Uanis(C30A) \\sim Ueq, Uanis(C16A) \\sim Ueq, Uanis(C13A) \\sim Ueq, Uanis(O2A) \\sim Ueq: with sigma of 0.01 and sigma for terminal atoms of 0.02
Uanis(C3A) \\sim Ueq, Uanis(C1A) \\sim Ueq, Uanis(C4A) \\sim Ueq, Uanis(C2A) \\sim Ueq: with sigma of 0.01 and sigma for terminal atoms of 0.02
Uanis(C10B) \\sim Ueq, Uanis(C9B) \\sim Ueq, Uanis(C12B) \\sim Ueq, Uanis(C11B) \\sim Ueq: with sigma of 0.01 and sigma for terminal atoms of 0.02
Uanis(C16B) \\sim Ueq: with sigma of 0.01 and sigma for terminal atoms of 0.02
Uanis(C40A) \\sim Ueq: with sigma of 0.01 and sigma for terminal atoms of 0.02
Uanis(O12A) \\sim Ueq, Uanis(C17A) \\sim Ueq, Uanis(C30A) \\sim Ueq, Uanis(O13A) \\sim Ueq, Uanis(O1B) \\sim Ueq, Uanis(O13B) \\sim Ueq, Uanis(C25B) \\sim Ueq, Uanis(C36B) \\sim Ueq, Uanis(C23A) \\sim Ueq, Uanis(C21A) \\sim Ueq, Uanis(C24A) \\sim Ueq, Uanis(O7A) \\sim Ueq, Uanis(C6B) \\sim Ueq, Uanis(C5B) \\sim Ueq, Uanis(C7B) \\sim Ueq, Uanis(C8B) \\sim Ueq, Uanis(C2B) \\sim Ueq, Uanis(C1B) \\sim Ueq, Uanis(C30B) \\sim Ueq, Uanis(C32B) \\sim Ueq, Uanis(C31B) \\sim Ueq: with sigma of 0.01 and sigma for terminal atoms of 0.02
Uanis(C43A) = Uanis(C41A) = Uanis(C42A) = Uanis(C44A)
Uanis(C13A) = Uanis(C15A) = Uanis(C16A) = Uanis(C14A)
Uanis(C1B) = Uanis(C2B) = Uanis(C3B) = Uanis(C4B)
Uanis(O1B) = Uanis(O14B)
Uanis(C32A) = Uanis(C29A) = Uanis(C31A) = Uanis(C30A)
Uanis(C6A) = Uanis(C7A) = Uanis(C8A) = Uanis(C5A)
Uanis(C25B) = Uanis(C27B) = Uanis(C26B) = Uanis(C28B)
Uanis(C29A) = Uanis(C31A) = Uanis(C30A) = Uanis(C32A)
Uanis(C45B) = Uanis(C48B) = Uanis(C47B) = Uanis(C46B)
Uanis(O12A) = Uanis(O11A)
Uanis(C27A) = Uanis(C26A) = Uanis(C25A) = Uanis(C28A)
Uanis(C21B) = Uanis(C22B) = Uanis(C23B) = Uanis(C24B)
Uanis(C40A) = Uanis(C39A) = Uanis(C37A) = Uanis(C38A)
Uanis(C17A) = Uanis(C19A) = Uanis(C18A) = Uanis(C20A)
Uanis(C33B) = Uanis(C35B) = Uanis(C34B) = Uanis(C36B)
Uanis(C33B) = Uanis(C36B) = Uanis(C34B) = Uanis(C35B)
Uanis(C36B) = Uanis(C33B) = Uanis(C34B) = Uanis(C35B)
Uanis(C21A) = Uanis(C23A) = Uanis(C22A) = Uanis(C24A)
5.a Secondary CH2 refined with riding coordinates:
 C2P(H2PA,H2PB), C3E(H3EA,H3EB)
5.b Idealised Me refined as rotating group:
 C18B(H18D,H18E,H18F), C20A(H20A,H20B,H20C), C17A(H17A,H17B,H17C), C39B(H39D,
 H39E,H39F), C20B(H20D,H20E,H20F), C40B(H40D,H40E,H40F), C17B(H17D,H17E,H17F),
 C15A(H15A,H15B,H15C), C32A(H32A,H32B,H32C), C16A(H16A,H16B,H16C), C18A(H18A,
 H18B,H18C), C8B(H8BA,H8BB,H8BC), C38B(H38D,H38E,H38F), C21B(H21D,H21E,H21F),
 C23B(H23D,H23E,H23F), C14A(H14A,H14B,H14C), C31A(H31A,H31B,H31C), C16B(H16D,
 H16E,H16F), C24B(H24D,H24E,H24F), C12A(H12A,H12B,H12C), C15B(H15D,H15E,H15F),
 C9A(H9AA,H9AB,H9AC), C13B(H13A,H13B,H13C), C36B(H36A,H36B,H36C), C7B(H7BA,H7BB,
 H7BC), C30A(H30A,H30B,H30C), C8A(H8AA,H8AB,H8AC), C3A(H3AA,H3AB,H3AC),
 C11A(H11A,H11B,H11C), C4B(H4BA,H4BB,H4BC), C6A(H6AA,H6AB,H6AC), C6B(H6BA,H6BB,
 H6BC), C2B(H2BA,H2BB,H2BC), C28B(H28D,H28E,H28F), C48A(H48A,H48B,H48C),
 C34B(H34D,H34E,H34F), C31B(H31D,H31E,H31F), C26B(H26D,H26E,H26F), C47A(H47A,
 H47B,H47C), C26A(H26A,H26B,H26C), C4A(H4AA,H4AB,H4AC), C35B(H35D,H35E,H35F),
 C28A(H28A,H28B,H28C), C46A(H46A,H46B,H46C), C3B(H3BA,H3BB,H3BC), C32B(H32D,
 H32E,H32F), C27B(H27D,H27E,H27F), C27A(H27A,H27B,H27C), C30B(H30D,H30E,H30F),
 C44B(H44D,H44E,H44F), C23A(H23A,H23B,H23C), C44A(H44A,H44B,H44C), C42A(H42A,
 H42B,H42C), C24A(H24A,H24B,H24C), C38A(H38A,H38B,H38C), C21A(H21A,H21B,H21C),
 C39A(H39A,H39B,H39C), C43A(H43A,H43B,H43C), C5A(H5AA,H5AB,H5AC), C33A(H33A,
 H33B,H33C), C42B(H42D,H42E,H42F), C11B(H11D,H11E,H11F), C48B(H48D,H48E,H48F),
 C47B(H47D,H47E,H47F), C46B(H46D,H46E,H46F), C34A(H34A,H34B,H34C), C43B(H43D,
 H43E,H43F), C35A(H35A,H35B,H35C), C10B(H10A,H10B,H10C), C40A(H40A,H40B,H40C),
 C2A(H2AA,H2AB,H2AC), C12B(H12D,H12E,H12F)
;
_shelx_space_group_comment
;
The symmetry employed for this shelxl refinement is uniquely defined
by the following loop, which should always be used as a source of
symmetry information in preference to the above space-group names.
They are only intended as comments.
;
_shelxl_version_number 2013-2

loop_
_space_group_symop_operation_xyz
'x, y, z'

loop_
_atom_site_label
_atom_site_type_symbol
_atom_site_fract_x
_atom_site_fract_y
_atom_site_fract_z
_atom_site_U_iso_or_equiv
_atom_site_adp_type
_atom_site_occupancy
_atom_site_site_symmetry_order
_atom_site_calc_flag
_atom_site_refinement_flags_posn
_atom_site_refinement_flags_adp
_atom_site_disorder_assembly
_atom_site_disorder_group
Eu1A Eu 0.98739(3) 0.29357(3) 0.67054(2) 0.0179(2) Uani 1 1 d D U . .
Eu1B Eu 0.61385(3) 0.75565(3) 1.16886(2) 0.0182(2) Uani 1 1 d D U . .
Si3 Si 0.8799(4) 0.5353(5) 1.1178(3) 0.0168(12) Uani 1 1 d . U . .
Si4 Si 0.4055(4) 0.8071(5) 1.0851(3) 0.0192(12) Uani 1 1 d D U . .
Si5 Si 0.6348(5) 1.0183(5) 1.1450(3) 0.0220(13) Uani 1 1 d . U . .
Si6 Si 0.5100(5) 0.6287(6) 1.3110(3) 0.0273(14) Uani 1 1 d . U . .
Si1A Si 1.0926(6) 0.4167(6) 0.5271(3) 0.0340(15) Uani 1 1 d . U . .
Si4A Si 1.1958(5) 0.2419(4) 0.7540(3) 0.0170(12) Uani 1 1 d D U . .
O1B O 0.7690(10) 0.6302(10) 1.1427(6) 0.0200(16) Uani 1 1 d . U . .
O3B O 0.6168(12) 0.9095(12) 1.1664(7) 0.029(3) Uani 1 1 d . U . .
O10A O 1.3105(10) 0.1232(10) 0.7628(6) 0.022(3) Uani 1 1 d . U . .
O9A O 1.2003(11) 0.3288(11) 0.7901(6) 0.023(3) Uani 1 1 d . U . .
O2B O 0.5243(10) 0.8148(10) 1.0616(6) 0.017(2) Uani 1 1 d . U . .
O3A O 1.0822(11) 0.2334(11) 0.7783(6) 0.022(3) Uani 1 1 d . U . .
O2A O 1.1620(10) 0.2926(11) 0.6788(6) 0.020(3) Uani 1 1 d D U . .
H2A H 1.214(4) 0.299(8) 0.6550(14) 0.030 Uiso 1 1 d D U . .
O5B O 0.4425(11) 0.7555(12) 1.1576(6) 0.027(3) Uani 1 1 d D U . .
H5B H 0.408(5) 0.720(7) 1.179(2) 0.041 Uiso 1 1 d D U . .
O14B O 0.8927(10) 0.5760(10) 1.0403(6) 0.0200(16) Uani 1 1 d . U . .
O13B O 0.9945(11) 0.5092(11) 1.1477(6) 0.023(2) Uani 1 1 d . U . .
O15B O 0.8790(11) 0.4139(12) 1.1334(7) 0.027(3) Uani 1 1 d . U . .
O11B O 0.5733(12) 0.6902(12) 1.2653(6) 0.026(3) Uani 1 1 d . U . .
O5A O 1.0227(12) 0.3612(13) 0.5715(6) 0.031(3) Uani 1 1 d . U . .
O8B O 0.5257(11) 1.1187(11) 1.1049(7) 0.031(3) Uani 1 1 d . U . .
O9B O 0.5769(13) 0.4957(13) 1.3365(7) 0.036(3) Uani 1 1 d . U . .
O6A O 1.0208(12) 0.5556(13) 0.5050(6) 0.032(3) Uani 1 1 d . U . .
O10B O 0.4464(14) 0.6794(14) 1.3772(7) 0.043(3) Uani 1 1 d . U . .
O8A O 1.1500(13) 0.3667(13) 0.4657(7) 0.041(3) Uani 1 1 d . U . .
O7A O 1.1924(12) 0.3905(13) 0.5726(7) 0.042(3) Uani 1 1 d . U . .
O16B O 0.4166(12) 0.6393(13) 1.2644(6) 0.039(3) Uani 1 1 d . U . .
O7B O 0.6588(13) 1.0560(13) 1.2025(7) 0.045(3) Uani 1 1 d . U . .
O6B O 0.7359(12) 1.0085(12) 1.0876(7) 0.043(3) Uani 1 1 d . U . .
C37B C 0.5626(14) 0.8418(15) 0.9951(8) 0.016(3) Uani 1 1 d . U . .
C19B C 0.9829(14) 0.5531(14) 0.9964(9) 0.019(3) Uani 1 1 d . U . .
C22B C 0.796(2) 0.381(2) 1.1265(12) 0.043(3) Uani 1 1 d . U . .
C13A C 1.2950(19) 0.3285(19) 0.8175(11) 0.038(3) Uani 1 1 d . U . .
C29A C 1.3595(19) 0.0288(18) 0.7315(12) 0.0338(19) Uani 1 1 d . U . .
C18B C 1.0641(16) 0.4219(15) 1.0078(10) 0.031(3) Uani 1 1 d . U . .
H18D H 1.0998 0.3968 1.0488 0.047 Uiso 1 1 calc R U . .
H18E H 1.1215 0.4052 0.9732 0.047 Uiso 1 1 calc R U . .
H18F H 1.0217 0.3818 1.0084 0.047 Uiso 1 1 calc R U . .
C19A C 1.0299(18) 0.2075(18) 0.8424(10) 0.031(2) Uani 1 1 d . U . .
C20A C 0.9448(17) 0.1820(18) 0.8379(9) 0.031(2) Uani 1 1 d . U . .
H20A H 0.8808 0.2504 0.8174 0.047 Uiso 1 1 calc R U . .
H20B H 0.9218 0.1543 0.8809 0.047 Uiso 1 1 calc R U . .
H20C H 0.9723 0.1235 0.8124 0.047 Uiso 1 1 calc R U . .
C17A C 0.9935(18) 0.3118(17) 0.8724(9) 0.031(2) Uani 1 1 d . U . .
H17A H 1.0592 0.3193 0.8767 0.047 Uiso 1 1 calc R U . .
H17B H 0.9578 0.3016 0.9146 0.047 Uiso 1 1 calc R U . .
H17C H 0.9406 0.3803 0.8446 0.047 Uiso 1 1 calc R U . .
C39B C 0.6144(16) 0.7395(18) 0.9665(10) 0.032(3) Uani 1 1 d . U . .
H39D H 0.6797 0.6800 0.9906 0.047 Uiso 1 1 calc R U . .
H39E H 0.6375 0.7585 0.9219 0.047 Uiso 1 1 calc R U . .
H39F H 0.5601 0.7125 0.9682 0.047 Uiso 1 1 calc R U . .
C20B C 0.9371(17) 0.5875(18) 0.9288(9) 0.035(4) Uani 1 1 d . U . .
H20D H 0.9037 0.5406 0.9259 0.053 Uiso 1 1 calc R U . .
H20E H 0.9983 0.5763 0.8967 0.053 Uiso 1 1 calc R U . .
H20F H 0.8803 0.6674 0.9210 0.053 Uiso 1 1 calc R U . .
C40B C 0.6629(16) 0.8620(17) 1.0091(9) 0.029(3) Uani 1 1 d . U . .
H40D H 0.6315 0.9307 1.0267 0.044 Uiso 1 1 calc R U . .
H40E H 0.7052 0.8706 0.9692 0.044 Uiso 1 1 calc R U . .
H40F H 0.7126 0.7968 1.0400 0.044 Uiso 1 1 calc R U . .
C17B C 1.0536(19) 0.6038(18) 1.0025(11) 0.047(4) Uani 1 1 d . U . .
H17D H 1.0078 0.6861 0.9973 0.070 Uiso 1 1 calc R U . .
H17E H 1.1137 0.5863 0.9694 0.070 Uiso 1 1 calc R U . .
H17F H 1.0860 0.5723 1.0449 0.070 Uiso 1 1 calc R U . .
C15A C 1.2392(19) 0.4505(17) 0.8324(10) 0.038(3) Uani 1 1 d . U . .
H15A H 1.2212 0.5067 0.7922 0.057 Uiso 1 1 calc R U . .
H15B H 1.2910 0.4566 0.8557 0.057 Uiso 1 1 calc R U . .
H15C H 1.1706 0.4642 0.8586 0.057 Uiso 1 1 calc R U . .
C10A C 0.9510(19) 0.625(2) 0.4539(10) 0.036(4) Uani 1 1 d . U . .
C14B C 1.0384(15) 0.4509(14) 1.2099(9) 0.019(3) Uani 1 1 d . U . .
C32A C 1.4327(13) 0.0520(13) 0.6793(7) 0.0338(19) Uani 1 1 d . U . .
H32A H 1.3879 0.1225 0.6497 0.051 Uiso 1 1 calc R U . .
H32B H 1.4694 -0.0107 0.6563 0.051 Uiso 1 1 calc R U . .
H32C H 1.4893 0.0595 0.6972 0.051 Uiso 1 1 calc R U . .
C16A C 1.3225(19) 0.2399(18) 0.8778(10) 0.038(3) Uani 1 1 d . U . .
H16A H 1.2533 0.2481 0.9018 0.057 Uiso 1 1 calc R U . .
H16B H 1.3686 0.2489 0.9039 0.057 Uiso 1 1 calc R U . .
H16C H 1.3635 0.1646 0.8671 0.057 Uiso 1 1 calc R U . .
C18A C 1.1284(18) 0.1032(17) 0.8816(9) 0.031(2) Uani 1 1 d . U . .
H18A H 1.1649 0.0418 0.8578 0.047 Uiso 1 1 calc R U . .
H18B H 1.0992 0.0773 0.9230 0.047 Uiso 1 1 calc R U . .
H18C H 1.1827 0.1255 0.8886 0.047 Uiso 1 1 calc R U . .
C8B C 0.2297(15) 0.6821(14) 1.2526(9) 0.033(3) Uani 1 1 d . U . .
H8BA H 0.1960 0.7313 1.2839 0.050 Uiso 1 1 calc R U . .
H8BB H 0.1814 0.6507 1.2485 0.050 Uiso 1 1 calc R U . .
H8BC H 0.2386 0.7263 1.2110 0.050 Uiso 1 1 calc R U . .
C38B C 0.475(2) 0.946(2) 0.9590(11) 0.050(4) Uani 1 1 d . U . .
H38D H 0.4088 0.9373 0.9593 0.075 Uiso 1 1 calc R U . .
H38E H 0.5025 0.9605 0.9148 0.075 Uiso 1 1 calc R U . .
H38F H 0.4565 1.0098 0.9789 0.075 Uiso 1 1 calc R U . .
C7A C 1.260(2) 0.449(2) 0.5676(12) 0.057(3) Uani 1 1 d . U . .
C21B C 0.817(2) 0.360(2) 1.0586(11) 0.043(3) Uani 1 1 d . U . .
H21D H 0.8077 0.4295 1.0281 0.065 Uiso 1 1 calc R U . .
H21E H 0.7632 0.3384 1.0500 0.065 Uiso 1 1 calc R U . .
H21F H 0.8929 0.2992 1.0540 0.065 Uiso 1 1 calc R U . .
C23B C 0.8296(18) 0.2774(17) 1.1753(10) 0.043(3) Uani 1 1 d . U . .
H23D H 0.9093 0.2263 1.1692 0.065 Uiso 1 1 calc R U . .
H23E H 0.7863 0.2403 1.1716 0.065 Uiso 1 1 calc R U . .
H23F H 0.8156 0.2958 1.2178 0.065 Uiso 1 1 calc R U . .
C14A C 1.3856(17) 0.3129(17) 0.7707(10) 0.038(3) Uani 1 1 d . U . .
H14A H 1.4262 0.2335 0.7665 0.057 Uiso 1 1 calc R U . .
H14B H 1.4365 0.3334 0.7844 0.057 Uiso 1 1 calc R U . .
H14C H 1.3556 0.3614 0.7293 0.057 Uiso 1 1 calc R U . .
C31A C 1.2776(11) -0.0027(10) 0.7199(6) 0.0338(19) Uani 1 1 d . U . .
H31A H 1.2411 -0.0201 0.7606 0.051 Uiso 1 1 calc R U . .
H31B H 1.3156 -0.0695 0.7003 0.051 Uiso 1 1 calc R U . .
H31C H 1.2215 0.0604 0.6911 0.051 Uiso 1 1 calc R U . .
C5B C 0.3415(17) 0.5877(17) 1.2743(10) 0.036(3) Uani 1 1 d . U . .
C16B C 1.1144(14) 0.3199(15) 1.2106(10) 0.038(4) Uani 1 1 d . U . .
H16D H 1.0693 0.2887 1.2012 0.057 Uiso 1 1 calc R U . .
H16E H 1.1459 0.2808 1.2530 0.057 Uiso 1 1 calc R U . .
H16F H 1.1751 0.3092 1.1782 0.057 Uiso 1 1 calc R U . .
C24B C 0.6842(19) 0.466(2) 1.1390(11) 0.043(3) Uani 1 1 d . U . .
H24D H 0.6735 0.4683 1.1847 0.065 Uiso 1 1 calc R U . .
H24E H 0.6306 0.4474 1.1270 0.065 Uiso 1 1 calc R U . .
H24F H 0.6723 0.5404 1.1139 0.065 Uiso 1 1 calc R U . .
C12A C 0.879(2) 0.571(2) 0.4431(12) 0.049(6) Uani 1 1 d . U . .
H12A H 0.9285 0.4941 0.4354 0.073 Uiso 1 1 calc R U . .
H12B H 0.8324 0.6172 0.4060 0.073 Uiso 1 1 calc R U . .
H12C H 0.8308 0.5670 0.4812 0.073 Uiso 1 1 calc R U . .
C15B C 1.116(2) 0.4900(18) 1.2163(13) 0.054(5) Uani 1 1 d . U . .
H15D H 1.1711 0.4759 1.1805 0.080 Uiso 1 1 calc R U . .
H15E H 1.1543 0.4491 1.2567 0.080 Uiso 1 1 calc R U . .
H15F H 1.0751 0.5714 1.2161 0.080 Uiso 1 1 calc R U . .
C9A C 1.0215(19) 0.633(2) 0.3903(10) 0.049(6) Uani 1 1 d . U . .
H9AA H 1.0566 0.6789 0.3914 0.074 Uiso 1 1 calc R U . .
H9AB H 0.9725 0.6673 0.3539 0.074 Uiso 1 1 calc R U . .
H9AC H 1.0793 0.5563 0.3858 0.074 Uiso 1 1 calc R U . .
C13B C 0.946(2) 0.469(2) 1.2607(11) 0.055(5) Uani 1 1 d . U . .
H13A H 0.9046 0.5500 1.2627 0.082 Uiso 1 1 calc R U . .
H13B H 0.9783 0.4249 1.3023 0.082 Uiso 1 1 calc R U . .
H13C H 0.8954 0.4456 1.2503 0.082 Uiso 1 1 calc R U . .
Si3A Si 0.7212(5) 0.5152(5) 0.7229(3) 0.0184(12) Uani 1 1 d . U . .
Si2A Si 0.9667(5) 0.0314(5) 0.6960(3) 0.0310(15) Uani 1 1 d . U . .
C36B C 0.5582(18) 1.2760(16) 1.0965(9) 0.053(2) Uani 1 1 d . U . .
H36A H 0.5285 1.2801 1.1406 0.064 Uiso 1 1 calc R U . .
H36B H 0.5388 1.3525 1.0718 0.064 Uiso 1 1 calc R U . .
H36C H 0.6396 1.2296 1.0967 0.064 Uiso 1 1 calc R U . .
C1B C 0.403(2) 0.793(2) 1.3857(13) 0.067(3) Uani 1 1 d . U . .
C7B C 0.3966(14) 0.5091(14) 1.2215(7) 0.040(3) Uani 1 1 d . U . .
H7BA H 0.3978 0.5562 1.1795 0.059 Uiso 1 1 calc R U . .
H7BB H 0.3525 0.4717 1.2201 0.059 Uiso 1 1 calc R U . .
H7BC H 0.4731 0.4517 1.2330 0.059 Uiso 1 1 calc R U . .
C33B C 0.507(2) 1.2217(18) 1.0655(13) 0.053(2) Uani 1 1 d . U . .
C30A C 1.4492(10) -0.0658(11) 0.7795(7) 0.0338(19) Uani 1 1 d . U . .
H30A H 1.4993 -0.0392 0.7875 0.051 Uiso 1 1 calc R U . .
H30B H 1.4924 -0.1339 0.7612 0.051 Uiso 1 1 calc R U . .
H30C H 1.4121 -0.0836 0.8198 0.051 Uiso 1 1 calc R U . .
C1A C 1.2098(19) 0.2531(19) 0.4529(10) 0.048(4) Uani 1 1 d . U . .
C8A C 1.2139(17) 0.540(2) 0.5995(9) 0.057(3) Uani 1 1 d . U . .
H8AA H 1.1440 0.5998 0.5798 0.086 Uiso 1 1 calc R U . .
H8AB H 1.2664 0.5698 0.5963 0.086 Uiso 1 1 calc R U . .
H8AC H 1.1989 0.5136 0.6446 0.086 Uiso 1 1 calc R U . .
C3A C 1.259(2) 0.172(2) 0.5152(11) 0.065(5) Uani 1 1 d . U . .
H3AA H 1.3190 0.1824 0.5265 0.079 Uiso 1 1 calc R U . .
H3AB H 1.2884 0.0941 0.5102 0.079 Uiso 1 1 calc R U . .
H3AC H 1.2003 0.1882 0.5493 0.079 Uiso 1 1 calc R U . .
C11A C 0.871(2) 0.730(2) 0.4699(12) 0.056(5) Uani 1 1 d . U . .
H11A H 0.8330 0.7161 0.5108 0.085 Uiso 1 1 calc R U . .
H11B H 0.8163 0.7734 0.4364 0.085 Uiso 1 1 calc R U . .
H11C H 0.9084 0.7728 0.4737 0.085 Uiso 1 1 calc R U . .
C4B C 0.335(2) 0.883(2) 1.3304(12) 0.067(3) Uani 1 1 d . U . .
H4BA H 0.3854 0.9001 1.2976 0.101 Uiso 1 1 calc R U . .
H4BB H 0.2812 0.9520 1.3458 0.101 Uiso 1 1 calc R U . .
H4BC H 0.2954 0.8552 1.3119 0.101 Uiso 1 1 calc R U . .
O12B O 0.3932(10) 0.7217(11) 1.0539(7) 0.022(3) Uani 1 1 d . U . .
O4B O 0.2959(11) 0.9245(11) 1.0731(6) 0.023(3) Uani 1 1 d . U . .
C6A C 1.2826(14) 0.4910(16) 0.4940(8) 0.057(3) Uani 1 1 d . U . .
H6AA H 1.3079 0.4290 0.4713 0.086 Uiso 1 1 calc R U . .
H6AB H 1.3401 0.5147 0.4894 0.086 Uiso 1 1 calc R U . .
H6AC H 1.2134 0.5551 0.4757 0.086 Uiso 1 1 calc R U . .
O12A O 0.6056(11) 0.5474(12) 0.6933(6) 0.0303(19) Uani 1 1 d . U A 1
O16A O 0.7240(11) 0.6369(11) 0.7054(7) 0.027(3) Uani 1 1 d . U . .
C6B C 0.3488(16) 0.5188(17) 1.3362(9) 0.072(6) Uani 1 1 d . U . .
H6BA H 0.4216 0.4505 1.3398 0.108 Uiso 1 1 calc R U . .
H6BB H 0.2894 0.4972 1.3429 0.108 Uiso 1 1 calc R U . .
H6BC H 0.3404 0.5612 1.3685 0.108 Uiso 1 1 calc R U . .
O11A O 0.7114(11) 0.4706(12) 0.7990(6) 0.0303(19) Uani 1 1 d . U . .
O4A O 0.9838(12) 0.1413(12) 0.6716(7) 0.030(3) Uani 1 1 d . U . .
C2B C 0.5004(18) 0.812(2) 1.3968(10) 0.067(3) Uani 1 1 d . U . .
H2BA H 0.5437 0.7531 1.4325 0.081 Uiso 1 1 calc R U . .
H2BB H 0.4707 0.8865 1.4069 0.081 Uiso 1 1 calc R U . .
H2BC H 0.5487 0.8065 1.3580 0.081 Uiso 1 1 calc R U . .
Cl1 Cl 0.0291(10) 1.0963(10) 1.3368(6) 0.143(4) Uani 1 1 d . U . .
C25B C 0.8519(14) 0.9468(15) 1.0881(8) 0.0397(17) Uani 1 1 d . U . .
C45A C 0.7421(17) 0.1129(18) 0.7348(14) 0.101(6) Uani 1 1 d . U . .
C28B C 0.8884(15) 0.8215(15) 1.1246(8) 0.0397(17) Uani 1 1 d . U . .
H28D H 0.8620 0.8208 1.1694 0.060 Uiso 1 1 calc R U . .
H28E H 0.9700 0.7773 1.1225 0.060 Uiso 1 1 calc R U . .
H28F H 0.8561 0.7881 1.1046 0.060 Uiso 1 1 calc R U . .
C48A C 0.704(2) 0.2167(19) 0.7118(16) 0.108(8) Uani 1 1 d . U . .
H48A H 0.6225 0.2530 0.7121 0.129 Uiso 1 1 calc R U . .
H48B H 0.7334 0.2276 0.6678 0.129 Uiso 1 1 calc R U . .
H48C H 0.7269 0.2506 0.7377 0.129 Uiso 1 1 calc R U . .
C25A C 1.008(3) -0.021(3) 0.5712(14) 0.118(5) Uani 1 1 d . U . .
C29B C 0.6229(15) 1.0481(14) 1.2659(8) 0.048(3) Uani 1 1 d . U . .
C34B C 0.3829(11) 1.2916(11) 1.0540(7) 0.053(2) Uani 1 1 d D U . .
H34D H 0.3594 1.2514 1.0333 0.080 Uiso 1 1 calc R U . .
H34E H 0.3677 1.3650 1.0263 0.080 Uiso 1 1 calc R U . .
H34F H 0.3416 1.3035 1.0950 0.080 Uiso 1 1 calc R U . .
C31B C 0.5042(13) 1.0790(14) 1.2738(7) 0.058(4) Uani 1 1 d D U . .
H31D H 0.4604 1.1549 1.2483 0.087 Uiso 1 1 calc R U . .
H31E H 0.4807 1.0787 1.3190 0.087 Uiso 1 1 calc R U . .
H31F H 0.4920 1.0242 1.2594 0.087 Uiso 1 1 calc R U . .
C26B C 0.8946(11) 1.0151(11) 1.1065(6) 0.0397(17) Uani 1 1 d . U . .
H26D H 0.8588 1.0925 1.0812 0.060 Uiso 1 1 calc R U . .
H26E H 0.9756 0.9810 1.0984 0.060 Uiso 1 1 calc R U . .
H26F H 0.8775 1.0169 1.1521 0.060 Uiso 1 1 calc R U . .
C47A C 0.698(2) 0.084(3) 0.8083(17) 0.195(12) Uani 1 1 d . U . .
H47A H 0.7051 0.0079 0.8173 0.234 Uiso 1 1 calc R U . .
H47B H 0.6202 0.1396 0.8140 0.234 Uiso 1 1 calc R U . .
H47C H 0.7440 0.0865 0.8379 0.234 Uiso 1 1 calc R U . .
C26A C 1.127(2) -0.053(2) 0.5799(12) 0.118(5) Uani 1 1 d . U . .
H26A H 1.1658 -0.0509 0.5380 0.141 Uiso 1 1 calc R U . .
H26B H 1.1635 -0.1296 0.6060 0.141 Uiso 1 1 calc R U . .
H26C H 1.1286 0.0006 0.6014 0.141 Uiso 1 1 calc R U . .
C4A C 1.2675(14) 0.2452(16) 0.3909(7) 0.068(5) Uani 1 1 d . U . .
H4AA H 1.2185 0.3067 0.3582 0.082 Uiso 1 1 calc R U . .
H4AB H 1.2879 0.1721 0.3810 0.082 Uiso 1 1 calc R U . .
H4AC H 1.3352 0.2515 0.3917 0.082 Uiso 1 1 calc R U . .
C35B C 0.5282(11) 1.2199(11) 1.0020(7) 0.053(2) Uani 1 1 d D U . .
H35D H 0.6090 1.1783 0.9937 0.080 Uiso 1 1 calc R U . .
H35E H 0.4991 1.2977 0.9772 0.080 Uiso 1 1 calc R U . .
H35F H 0.4919 1.1824 0.9894 0.080 Uiso 1 1 calc R U . .
C28A C 0.917(3) 0.123(2) 0.5362(15) 0.118(5) Uani 1 1 d . U . .
H28A H 0.9385 0.1731 0.5485 0.177 Uiso 1 1 calc R U . .
H28B H 0.8402 0.1418 0.5513 0.177 Uiso 1 1 calc R U . .
H28C H 0.9225 0.1323 0.4895 0.177 Uiso 1 1 calc R U . .
C46A C 0.7068(18) 0.070(2) 0.6876(16) 0.165(10) Uani 1 1 d . U . .
H46A H 0.6299 0.0830 0.6983 0.198 Uiso 1 1 calc R U . .
H46B H 0.7567 -0.0116 0.6906 0.198 Uiso 1 1 calc R U . .
H46C H 0.7112 0.1103 0.6439 0.198 Uiso 1 1 calc R U . .
C3B C 0.2987(15) 0.7928(16) 1.4356(8) 0.067(3) Uani 1 1 d . U . .
H3BA H 0.2522 0.7751 1.4151 0.081 Uiso 1 1 calc R U . .
H3BB H 0.2533 0.8675 1.4467 0.081 Uiso 1 1 calc R U . .
H3BC H 0.3289 0.7354 1.4745 0.081 Uiso 1 1 calc R U . .
C32B C 0.6815(19) 0.9422(15) 1.3078(12) 0.088(6) Uani 1 1 d D U . .
H32D H 0.6828 0.8820 1.2910 0.132 Uiso 1 1 calc R U . .
H32E H 0.6439 0.9445 1.3502 0.132 Uiso 1 1 calc R U . .
H32F H 0.7581 0.9269 1.3112 0.132 Uiso 1 1 calc R U . .
C27B C 0.8888(11) 0.9389(12) 1.0158(6) 0.0397(17) Uani 1 1 d . U . .
H27D H 0.8641 0.8917 1.0028 0.060 Uiso 1 1 calc R U . .
H27E H 0.9702 0.9051 1.0108 0.060 Uiso 1 1 calc R U . .
H27F H 0.8548 1.0150 0.9888 0.060 Uiso 1 1 calc R U . .
O1A O 0.8278(12) 0.4149(12) 0.6970(7) 0.037(3) Uani 1 1 d . U . .
O14A O 1.0773(13) -0.0671(12) 0.7298(8) 0.041(4) Uani 1 1 d . U . .
C27A C 0.957(3) -0.084(3) 0.5496(14) 0.118(5) Uani 1 1 d . U . .
H27A H 0.9688 -0.0783 0.5031 0.141 Uiso 1 1 calc R U . .
H27B H 0.8772 -0.0496 0.5607 0.141 Uiso 1 1 calc R U . .
H27C H 0.9937 -0.1637 0.5712 0.141 Uiso 1 1 calc R U . .
C30B C 0.609(2) 1.151(2) 1.2907(14) 0.110(8) Uani 1 1 d D U . .
H30D H 0.6797 1.1534 1.2849 0.132 Uiso 1 1 calc R U . .
H30E H 0.5863 1.1434 1.3363 0.132 Uiso 1 1 calc R U . .
H30F H 0.5512 1.2215 1.2667 0.132 Uiso 1 1 calc R U . .
O15A O 0.9436(16) -0.0096(14) 0.6366(8) 0.060(4) Uani 1 1 d . U . .
O13A O 0.8661(14) 0.0446(14) 0.7436(9) 0.060(4) Uani 1 1 d . U . .
C41A C 0.6138(17) 0.5045(18) 0.8447(10) 0.030(2) Uani 1 1 d . U . .
C41B C 0.3115(14) 0.7169(15) 1.0246(9) 0.018(3) Uani 1 1 d . U . .
C22A C 1.102(2) -0.181(2) 0.7713(15) 0.065(2) Uani 1 1 d . U . .
C44B C 0.3610(17) 0.6065(17) 1.0071(11) 0.037(4) Uani 1 1 d . U . .
H44D H 0.4198 0.6003 0.9739 0.056 Uiso 1 1 calc R U . .
H44E H 0.3033 0.5984 0.9908 0.056 Uiso 1 1 calc R U . .
H44F H 0.3931 0.5466 1.0448 0.056 Uiso 1 1 calc R U . .
C23A C 1.2274(12) -0.2561(13) 0.7536(8) 0.065(2) Uani 1 1 d . U . .
H23A H 1.2355 -0.2581 0.7080 0.098 Uiso 1 1 calc R U . .
H23B H 1.2528 -0.3332 0.7790 0.098 Uiso 1 1 calc R U . .
H23C H 1.2724 -0.2246 0.7627 0.098 Uiso 1 1 calc R U . .
C44A C 0.5425(17) 0.6263(17) 0.8318(10) 0.030(2) Uani 1 1 d . U . .
H44A H 0.5795 0.6630 0.8444 0.045 Uiso 1 1 calc R U . .
H44B H 0.4716 0.6446 0.8562 0.045 Uiso 1 1 calc R U . .
H44C H 0.5284 0.6534 0.7860 0.045 Uiso 1 1 calc R U . .
C42A C 0.5580(17) 0.4322(18) 0.8394(9) 0.030(2) Uani 1 1 d . U . .
H42A H 0.5262 0.4573 0.7971 0.045 Uiso 1 1 calc R U . .
H42B H 0.4986 0.4417 0.8726 0.045 Uiso 1 1 calc R U . .
H42C H 0.6142 0.3521 0.8451 0.045 Uiso 1 1 calc R U . .
C37A C 0.563(2) 0.603(2) 0.6294(11) 0.045(3) Uani 1 1 d . U . .
C24A C 1.0406(19) -0.2322(18) 0.7542(11) 0.065(2) Uani 1 1 d . U . .
H24A H 0.9604 -0.1860 0.7626 0.078 Uiso 1 1 calc R U . .
H24B H 1.0657 -0.3089 0.7800 0.078 Uiso 1 1 calc R U . .
H24C H 1.0546 -0.2357 0.7088 0.078 Uiso 1 1 calc R U . .
C38A C 0.5050(18) 0.7235(19) 0.6264(10) 0.045(3) Uani 1 1 d . U . .
H38A H 0.4469 0.7412 0.6606 0.068 Uiso 1 1 calc R U . .
H38B H 0.4705 0.7626 0.5849 0.068 Uiso 1 1 calc R U . .
H38C H 0.5578 0.7487 0.6318 0.068 Uiso 1 1 calc R U . .
C21A C 1.0275(12) -0.1377(13) 0.8438(9) 0.065(2) Uani 1 1 d . U . .
H21A H 1.0585 -0.0985 0.8599 0.078 Uiso 1 1 calc R U . .
H21B H 1.0348 -0.2046 0.8761 0.078 Uiso 1 1 calc R U . .
H21C H 0.9485 -0.0864 0.8351 0.078 Uiso 1 1 calc R U . .
C39A C 0.6571(19) 0.573(2) 0.5786(10) 0.045(3) Uani 1 1 d . U . .
H39A H 0.7067 0.6027 0.5836 0.068 Uiso 1 1 calc R U . .
H39B H 0.6256 0.6071 0.5360 0.068 Uiso 1 1 calc R U . .
H39C H 0.6997 0.4908 0.5833 0.068 Uiso 1 1 calc R U . .
C43A C 0.6675(17) 0.4545(18) 0.9080(9) 0.030(2) Uani 1 1 d . U . .
H43A H 0.7167 0.3731 0.9112 0.045 Uiso 1 1 calc R U . .
H43B H 0.6097 0.4669 0.9424 0.045 Uiso 1 1 calc R U . .
H43C H 0.7113 0.4909 0.9120 0.045 Uiso 1 1 calc R U . .
Cl2 Cl -0.0415(9) 0.9342(7) 1.3605(4) 0.154(4) Uani 1 1 d . U . .
C2P C -0.052(2) 1.056(2) 1.3169(15) 0.095(7) Uani 1 1 d . U . .
H2PA H -0.0354 1.0489 1.2715 0.114 Uiso 1 1 calc R U . .
H2PB H -0.1304 1.1158 1.3203 0.114 Uiso 1 1 calc R U . .
C36A C 0.8031(14) 0.6690(14) 0.7141(9) 0.018(3) Uani 1 1 d . U . .
C5A C 1.3751(18) 0.351(2) 0.5903(11) 0.057(3) Uani 1 1 d . U . .
H5AA H 1.3683 0.3177 0.6354 0.086 Uiso 1 1 calc R U . .
H5AB H 1.4287 0.3800 0.5854 0.086 Uiso 1 1 calc R U . .
H5AC H 1.4012 0.2932 0.5645 0.086 Uiso 1 1 calc R U . .
C33A C 0.9264(19) 0.580(2) 0.7019(14) 0.061(5) Uani 1 1 d . U . .
H33A H 0.9458 0.5105 0.7343 0.092 Uiso 1 1 calc R U . .
H33B H 0.9762 0.6109 0.7043 0.092 Uiso 1 1 calc R U . .
H33C H 0.9345 0.5637 0.6593 0.092 Uiso 1 1 calc R U . .
C42B C 0.2128(17) 0.730(2) 1.0745(11) 0.050(5) Uani 1 1 d . U . .
H42D H 0.2382 0.6635 1.1097 0.075 Uiso 1 1 calc R U . .
H42E H 0.1512 0.7355 1.0537 0.075 Uiso 1 1 calc R U . .
H42F H 0.1872 0.7983 1.0913 0.075 Uiso 1 1 calc R U . .
C11B C 0.721(2) 0.481(2) 1.3967(12) 0.048(6) Uani 1 1 d . U . .
H11D H 0.7541 0.5005 1.3550 0.072 Uiso 1 1 calc R U . .
H11E H 0.7808 0.4279 1.4264 0.072 Uiso 1 1 calc R U . .
H11F H 0.6728 0.5498 1.4136 0.072 Uiso 1 1 calc R U . .
C9B C 0.6557(19) 0.4283(18) 1.3892(10) 0.035(4) Uani 1 1 d . U . .
C45B C 0.240(2) 1.0224(19) 1.1070(11) 0.0356(19) Uani 1 1 d . U . .
C48B C 0.3323(12) 1.0296(11) 1.1371(6) 0.0356(19) Uani 1 1 d . U . .
H48D H 0.3668 0.9633 1.1716 0.053 Uiso 1 1 calc R U . .
H48E H 0.2983 1.0987 1.1544 0.053 Uiso 1 1 calc R U . .
H48F H 0.3893 1.0311 1.1041 0.053 Uiso 1 1 calc R U . .
C47B C 0.1791(14) 0.9920(14) 1.1699(7) 0.0356(19) Uani 1 1 d . U . .
H47D H 0.1281 0.9680 1.1600 0.053 Uiso 1 1 calc R U . .
H47E H 0.1366 1.0586 1.1895 0.053 Uiso 1 1 calc R U . .
H47F H 0.2343 0.9302 1.1998 0.053 Uiso 1 1 calc R U . .
C46B C 0.1789(11) 1.1254(11) 1.0600(7) 0.0356(19) Uani 1 1 d . U . .
H46D H 0.2317 1.1415 1.0290 0.053 Uiso 1 1 calc R U . .
H46E H 0.1347 1.1890 1.0819 0.053 Uiso 1 1 calc R U . .
H46F H 0.1290 1.1149 1.0377 0.053 Uiso 1 1 calc R U . .
C34A C 0.7939(19) 0.686(2) 0.7807(10) 0.042(4) Uani 1 1 d . U . .
H34A H 0.7165 0.7394 0.7908 0.063 Uiso 1 1 calc R U . .
H34B H 0.8428 0.7176 0.7842 0.063 Uiso 1 1 calc R U . .
H34C H 0.8164 0.6138 0.8109 0.063 Uiso 1 1 calc R U . .
C43B C 0.265(2) 0.813(2) 0.9670(11) 0.056(5) Uani 1 1 d . U . .
H43D H 0.2428 0.8851 0.9789 0.068 Uiso 1 1 calc R U . .
H43E H 0.1992 0.8153 0.9528 0.068 Uiso 1 1 calc R U . .
H43F H 0.3216 0.8009 0.9322 0.068 Uiso 1 1 calc R U . .
C35A C 0.7785(18) 0.7844(15) 0.6678(9) 0.040(4) Uani 1 1 d . U . .
H35A H 0.7823 0.7764 0.6235 0.060 Uiso 1 1 calc R U . .
H35B H 0.8340 0.8064 0.6729 0.060 Uiso 1 1 calc R U . .
H35C H 0.7037 0.8427 0.6779 0.060 Uiso 1 1 calc R U . .
C10B C 0.590(2) 0.412(2) 1.4473(11) 0.050(6) Uani 1 1 d . U . .
H10A H 0.5521 0.4812 1.4645 0.075 Uiso 1 1 calc R U . .
H10B H 0.6401 0.3492 1.4793 0.075 Uiso 1 1 calc R U . .
H10C H 0.5349 0.3936 1.4371 0.075 Uiso 1 1 calc R U . .
Cl11 Cl 0.5722(5) 0.9386(5) 0.5052(4) 0.0677(17) Uani 1 1 d . U . .
C40A C 0.4918(18) 0.5455(19) 0.6214(10) 0.045(3) Uani 1 1 d . U . .
H40A H 0.5392 0.4632 0.6282 0.068 Uiso 1 1 calc R U . .
H40B H 0.4630 0.5742 0.5782 0.068 Uiso 1 1 calc R U . .
H40C H 0.4292 0.5635 0.6529 0.068 Uiso 1 1 calc R U . .
C2A C 1.1270(17) 0.2298(19) 0.4335(11) 0.076(5) Uani 1 1 d . U . .
H2AA H 1.0768 0.2245 0.4701 0.114 Uiso 1 1 calc R U . .
H2AB H 1.1653 0.1580 0.4186 0.114 Uiso 1 1 calc R U . .
H2AC H 1.0836 0.2912 0.3989 0.114 Uiso 1 1 calc R U . .
C3E C 0.649(3) 1.007(2) 0.501(2) 0.154(17) Uani 1 1 d . U . .
H3EA H 0.7084 0.9581 0.5320 0.169 Uiso 1 1 calc R U . .
H3EB H 0.6869 1.0050 0.4580 0.169 Uiso 1 1 calc R U . .
C12B C 0.723(2) 0.307(2) 1.3684(12) 0.065(6) Uani 1 1 d . U . .
H12D H 0.6704 0.2865 1.3575 0.078 Uiso 1 1 calc R U . .
H12E H 0.7681 0.2497 1.4039 0.078 Uiso 1 1 calc R U . .
H12F H 0.7725 0.3118 1.3311 0.078 Uiso 1 1 calc R U . .
Cl7 Cl 0.6072(8) 1.1247(7) 0.5101(8) 0.222(7) Uani 1 1 d . U . .

loop_
_atom_site_aniso_label
_atom_site_aniso_U_11
_atom_site_aniso_U_22
_atom_site_aniso_U_33
_atom_site_aniso_U_23
_atom_site_aniso_U_13
_atom_site_aniso_U_12
Eu1A 0.0213(5) 0.0175(5) 0.0178(5) -0.0051(4) -0.0005(4) -0.0107(5)
Eu1B 0.0207(5) 0.0167(5) 0.0206(6) -0.0042(4) -0.0014(4) -0.0112(4)
Si3 0.014(3) 0.019(3) 0.020(3) -0.008(2) 0.002(2) -0.008(2)
Si4 0.016(3) 0.022(3) 0.023(3) -0.004(2) 0.002(2) -0.012(2)
Si5 0.014(3) 0.017(3) 0.032(3) -0.007(2) 0.000(2) -0.005(2)
Si6 0.030(3) 0.047(3) 0.014(3) -0.006(2) -0.002(2) -0.024(3)
Si1A 0.039(4) 0.043(4) 0.018(3) 0.000(2) 0.004(2) -0.022(3)
Si4A 0.022(3) 0.011(3) 0.015(3) -0.002(2) -0.006(2) -0.005(2)
O1B 0.018(3) 0.019(3) 0.021(3) -0.005(3) 0.002(2) -0.008(3)
O3B 0.034(7) 0.020(5) 0.033(7) -0.006(5) -0.003(6) -0.013(5)
O10A 0.016(5) 0.015(5) 0.027(6) -0.007(4) 0.001(4) -0.001(4)
O9A 0.025(6) 0.019(6) 0.029(6) -0.012(5) -0.003(4) -0.009(5)
O2B 0.018(5) 0.018(6) 0.018(4) -0.001(4) 0.002(3) -0.013(4)
O3A 0.026(5) 0.023(6) 0.015(4) -0.003(4) -0.003(4) -0.010(5)
O2A 0.019(5) 0.027(6) 0.017(4) -0.002(4) 0.001(4) -0.013(5)
O5B 0.025(6) 0.034(7) 0.027(5) 0.002(4) -0.003(4) -0.020(5)
O14B 0.018(3) 0.019(3) 0.021(3) -0.005(3) 0.002(2) -0.008(3)
O13B 0.023(4) 0.025(4) 0.026(4) -0.009(3) -0.002(3) -0.013(4)
O15B 0.032(7) 0.029(6) 0.028(7) -0.011(5) 0.005(5) -0.019(5)
O11B 0.032(6) 0.032(6) 0.023(5) -0.010(4) 0.000(4) -0.019(5)
O5A 0.037(7) 0.051(8) 0.017(5) -0.007(5) -0.004(4) -0.029(6)
O8B 0.024(6) 0.022(5) 0.043(6) 0.007(4) -0.007(4) -0.013(4)
O9B 0.043(7) 0.044(6) 0.027(6) 0.000(5) -0.007(5) -0.026(5)
O6A 0.041(7) 0.046(6) 0.016(6) -0.005(4) 0.001(5) -0.027(5)
O10B 0.041(7) 0.057(7) 0.021(6) -0.006(5) 0.007(5) -0.019(6)
O8A 0.039(7) 0.042(6) 0.025(6) -0.003(5) 0.005(5) -0.009(5)
O7A 0.034(5) 0.064(7) 0.031(6) 0.007(4) 0.001(4) -0.033(5)
O16B 0.053(6) 0.063(7) 0.021(5) 0.018(4) -0.015(4) -0.050(6)
O7B 0.056(8) 0.050(8) 0.044(5) -0.008(5) -0.013(5) -0.033(7)
O6B 0.027(5) 0.030(6) 0.065(6) -0.010(5) 0.017(4) -0.014(4)
C37B 0.013(5) 0.025(6) 0.015(5) 0.002(4) 0.002(4) -0.016(5)
C19B 0.014(5) 0.013(6) 0.017(5) -0.002(4) 0.002(4) 0.002(4)
C22B 0.053(6) 0.053(6) 0.046(6) -0.019(5) 0.005(5) -0.041(5)
C13A 0.040(5) 0.036(5) 0.044(5) -0.015(4) -0.014(4) -0.015(4)
C29A 0.028(4) 0.024(4) 0.049(4) -0.017(3) 0.007(3) -0.010(3)
C18B 0.023(6) 0.022(6) 0.026(7) -0.007(5) -0.003(5) 0.008(5)
C19A 0.038(5) 0.032(5) 0.018(4) -0.004(3) 0.000(4) -0.012(4)
C20A 0.038(5) 0.032(5) 0.018(4) -0.004(3) 0.000(4) -0.012(4)
C17A 0.038(5) 0.032(5) 0.018(4) -0.004(3) 0.000(4) -0.012(4)
C39B 0.025(7) 0.055(8) 0.030(7) -0.015(6) 0.011(5) -0.031(6)
C20B 0.026(7) 0.036(8) 0.018(6) -0.001(5) 0.000(5) 0.002(6)
C40B 0.036(7) 0.043(8) 0.026(8) -0.004(6) 0.005(6) -0.034(7)
C17B 0.047(9) 0.035(9) 0.057(9) 0.004(7) -0.003(7) -0.024(7)
C15A 0.040(5) 0.036(5) 0.044(5) -0.015(4) -0.014(4) -0.015(4)
C10A 0.040(8) 0.053(8) 0.022(7) -0.003(6) -0.005(6) -0.027(6)
C14B 0.023(6) 0.016(5) 0.018(5) -0.011(4) -0.002(4) -0.005(4)
C32A 0.028(4) 0.024(4) 0.049(4) -0.017(3) 0.007(3) -0.010(3)
C16A 0.040(5) 0.036(5) 0.044(5) -0.015(4) -0.014(4) -0.015(4)
C18A 0.038(5) 0.032(5) 0.018(4) -0.004(3) 0.000(4) -0.012(4)
C8B 0.039(6) 0.040(7) 0.033(7) -0.020(6) 0.007(5) -0.024(5)
C38B 0.036(8) 0.055(8) 0.034(7) 0.019(6) -0.004(6) -0.015(6)
C7A 0.040(5) 0.081(7) 0.056(6) 0.018(5) -0.008(4) -0.046(5)
C21B 0.053(6) 0.053(6) 0.046(6) -0.019(5) 0.005(5) -0.041(5)
C23B 0.053(6) 0.053(6) 0.046(6) -0.019(5) 0.005(5) -0.041(5)
C14A 0.040(5) 0.036(5) 0.044(5) -0.015(4) -0.014(4) -0.015(4)
C31A 0.028(4) 0.024(4) 0.049(4) -0.017(3) 0.007(3) -0.010(3)
C5B 0.034(6) 0.049(7) 0.036(6) -0.002(5) -0.006(5) -0.030(5)
C16B 0.031(8) 0.019(6) 0.059(8) -0.008(5) -0.008(6) -0.007(5)
C24B 0.053(6) 0.053(6) 0.046(6) -0.019(5) 0.005(5) -0.041(5)
C12A 0.034(10) 0.078(13) 0.041(12) -0.017(10) 0.004(8) -0.031(10)
C15B 0.060(9) 0.043(9) 0.076(10) -0.017(8) -0.013(7) -0.033(8)
C9A 0.039(10) 0.074(14) 0.027(8) 0.008(7) -0.003(7) -0.029(9)
C13B 0.050(8) 0.086(11) 0.025(6) -0.024(7) 0.006(6) -0.026(8)
Si3A 0.023(3) 0.018(3) 0.016(3) -0.005(2) -0.003(2) -0.010(2)
Si2A 0.033(3) 0.019(3) 0.051(4) -0.009(3) -0.012(3) -0.016(3)
C36B 0.057(5) 0.031(4) 0.075(5) 0.018(4) -0.037(4) -0.027(3)
C1B 0.078(6) 0.062(5) 0.046(5) -0.021(4) 0.018(5) -0.022(5)
C7B 0.029(6) 0.033(6) 0.057(8) -0.005(6) 0.004(6) -0.018(5)
C33B 0.057(5) 0.031(4) 0.075(5) 0.018(4) -0.037(4) -0.027(3)
C30A 0.028(4) 0.024(4) 0.049(4) -0.017(3) 0.007(3) -0.010(3)
C1A 0.051(7) 0.038(6) 0.030(6) -0.007(5) -0.005(5) -0.002(5)
C8A 0.040(5) 0.081(7) 0.056(6) 0.018(5) -0.008(4) -0.046(5)
C3A 0.060(10) 0.048(8) 0.052(8) -0.002(7) -0.021(7) 0.003(7)
C11A 0.058(9) 0.059(9) 0.048(11) -0.012(7) 0.000(8) -0.025(7)
C4B 0.078(6) 0.062(5) 0.046(5) -0.021(4) 0.018(5) -0.022(5)
O12B 0.012(5) 0.022(6) 0.035(6) -0.010(5) 0.000(4) -0.008(4)
O4B 0.030(5) 0.021(5) 0.023(6) -0.008(4) -0.004(4) -0.013(4)
C6A 0.040(5) 0.081(7) 0.056(6) 0.018(5) -0.008(4) -0.046(5)
O12A 0.023(4) 0.041(4) 0.017(3) -0.006(3) -0.001(3) -0.008(3)
O16A 0.023(6) 0.023(5) 0.034(7) 0.001(5) -0.014(5) -0.008(5)
C6B 0.072(11) 0.103(12) 0.059(7) 0.023(7) -0.014(7) -0.069(10)
O11A 0.023(4) 0.041(4) 0.017(3) -0.006(3) -0.001(3) -0.008(3)
O4A 0.031(7) 0.022(5) 0.042(8) -0.009(5) -0.005(6) -0.014(5)
C2B 0.078(6) 0.062(5) 0.046(5) -0.021(4) 0.018(5) -0.022(5)
Cl1 0.135(8) 0.163(9) 0.153(9) -0.031(7) -0.013(7) -0.085(7)
C25B 0.025(3) 0.037(4) 0.058(4) -0.014(3) 0.007(3) -0.016(3)
C45A 0.030(7) 0.038(8) 0.241(18) -0.029(10) 0.008(8) -0.025(6)
C28B 0.025(3) 0.037(4) 0.058(4) -0.014(3) 0.007(3) -0.016(3)
C48A 0.047(10) 0.044(8) 0.22(2) -0.002(10) -0.032(11) -0.018(7)
C25A 0.210(14) 0.151(11) 0.070(7) -0.042(7) 0.004(7) -0.139(11)
C29B 0.081(8) 0.047(7) 0.034(6) -0.012(5) -0.005(5) -0.041(6)
C34B 0.057(5) 0.031(4) 0.075(5) 0.018(4) -0.037(4) -0.027(3)
C31B 0.081(8) 0.064(9) 0.032(8) -0.037(7) 0.019(6) -0.030(7)
C26B 0.025(3) 0.037(4) 0.058(4) -0.014(3) 0.007(3) -0.016(3)
C47A 0.101(18) 0.16(3) 0.266(19) -0.012(15) 0.056(13) -0.049(16)
C26A 0.210(14) 0.151(11) 0.070(7) -0.042(7) 0.004(7) -0.139(11)
C4A 0.074(10) 0.070(10) 0.046(7) -0.022(6) 0.004(6) -0.022(8)
C35B 0.057(5) 0.031(4) 0.075(5) 0.018(4) -0.037(4) -0.027(3)
C28A 0.210(14) 0.151(11) 0.070(7) -0.042(7) 0.004(7) -0.139(11)
C46A 0.048(11) 0.144(19) 0.33(2) -0.103(18) -0.011(15) -0.038(13)
C3B 0.078(6) 0.062(5) 0.046(5) -0.021(4) 0.018(5) -0.022(5)
C32B 0.144(13) 0.078(9) 0.056(9) 0.009(7) -0.044(9) -0.063(9)
C27B 0.025(3) 0.037(4) 0.058(4) -0.014(3) 0.007(3) -0.016(3)
O1A 0.028(5) 0.032(5) 0.035(5) -0.016(4) -0.001(4) 0.001(4)
O14A 0.040(7) 0.025(5) 0.063(8) 0.003(5) -0.013(5) -0.021(5)
C27A 0.210(14) 0.151(11) 0.070(7) -0.042(7) 0.004(7) -0.139(11)
C30B 0.178(18) 0.113(12) 0.093(12) -0.050(10) -0.010(11) -0.094(12)
O15A 0.110(11) 0.046(8) 0.053(7) 0.001(6) -0.031(6) -0.058(8)
O13A 0.038(5) 0.039(7) 0.108(8) -0.027(6) 0.017(5) -0.021(5)
C41A 0.033(5) 0.041(5) 0.024(4) -0.015(4) 0.009(4) -0.023(4)
C41B 0.008(5) 0.025(6) 0.025(6) -0.013(5) 0.003(4) -0.008(4)
C22A 0.051(4) 0.039(4) 0.104(6) 0.014(4) -0.021(4) -0.029(4)
C44B 0.029(7) 0.033(7) 0.059(9) -0.029(6) 0.017(6) -0.018(6)
C23A 0.051(4) 0.039(4) 0.104(6) 0.014(4) -0.021(4) -0.029(4)
C44A 0.033(5) 0.041(5) 0.024(4) -0.015(4) 0.009(4) -0.023(4)
C42A 0.033(5) 0.041(5) 0.024(4) -0.015(4) 0.009(4) -0.023(4)
C37A 0.042(6) 0.061(6) 0.034(5) 0.001(4) -0.019(4) -0.026(5)
C24A 0.051(4) 0.039(4) 0.104(6) 0.014(4) -0.021(4) -0.029(4)
C38A 0.042(6) 0.061(6) 0.034(5) 0.001(4) -0.019(4) -0.026(5)
C21A 0.051(4) 0.039(4) 0.104(6) 0.014(4) -0.021(4) -0.029(4)
C39A 0.042(6) 0.061(6) 0.034(5) 0.001(4) -0.019(4) -0.026(5)
C43A 0.033(5) 0.041(5) 0.024(4) -0.015(4) 0.009(4) -0.023(4)
Cl2 0.263(12) 0.106(6) 0.113(5) 0.058(4) -0.088(6) -0.116(7)
C2P 0.093(15) 0.061(11) 0.107(14) 0.025(10) -0.042(12) -0.027(10)
C36A 0.017(6) 0.013(5) 0.026(6) 0.008(5) -0.012(5) -0.011(5)
C5A 0.040(5) 0.081(7) 0.056(6) 0.018(5) -0.008(4) -0.046(5)
C33A 0.037(8) 0.040(8) 0.107(13) -0.017(8) -0.008(7) -0.016(6)
C42B 0.031(7) 0.084(11) 0.068(10) -0.052(9) 0.025(7) -0.042(7)
C11B 0.050(11) 0.060(11) 0.034(11) -0.004(9) -0.016(8) -0.024(9)
C9B 0.040(7) 0.037(7) 0.022(7) -0.004(5) -0.008(5) -0.013(6)
C45B 0.037(4) 0.029(4) 0.041(4) -0.012(3) -0.010(3) -0.012(3)
C48B 0.037(4) 0.029(4) 0.041(4) -0.012(3) -0.010(3) -0.012(3)
C47B 0.037(4) 0.029(4) 0.041(4) -0.012(3) -0.010(3) -0.012(3)
C46B 0.037(4) 0.029(4) 0.041(4) -0.012(3) -0.010(3) -0.012(3)
C34A 0.045(9) 0.056(9) 0.032(7) -0.003(6) -0.013(6) -0.028(7)
C43B 0.070(12) 0.050(9) 0.049(9) -0.001(7) -0.030(8) -0.025(8)
C35A 0.074(10) 0.034(7) 0.033(7) 0.009(6) -0.024(6) -0.042(7)
C10B 0.052(10) 0.052(11) 0.035(8) 0.003(7) -0.006(7) -0.021(9)
Cl11 0.052(3) 0.048(3) 0.102(5) -0.026(3) 0.008(3) -0.022(2)
C40A 0.042(6) 0.061(6) 0.034(5) 0.001(4) -0.019(4) -0.026(5)
C2A 0.086(11) 0.063(10) 0.073(11) -0.017(8) -0.033(8) -0.021(9)
C3E 0.115(18) 0.079(15) 0.29(5) -0.06(2) -0.01(2) -0.057(14)
C12B 0.083(12) 0.044(8) 0.047(11) -0.016(7) -0.019(9) -0.007(7)
Cl7 0.127(6) 0.075(5) 0.49(2) -0.104(8) -0.019(10) -0.041(4)

loop_
_atom_type_symbol
_atom_type_description
_atom_type_scat_dispersion_real
_atom_type_scat_dispersion_imag
_atom_type_scat_source
C C 0.0033 0.0016 'International Tables Vol C Tables 4.2.6.8 and 6.1.1.4'
H H 0.0000 0.0000 'International Tables Vol C Tables 4.2.6.8 and 6.1.1.4'
Cl Cl 0.1484 0.1585 'International Tables Vol C Tables 4.2.6.8 and 6.1.1.4'
Eu Eu -0.1578 3.6682 'International Tables Vol C Tables 4.2.6.8 and 6.1.1.4'
O O 0.0106 0.0060 'International Tables Vol C Tables 4.2.6.8 and 6.1.1.4'
Si Si 0.0817 0.0704 'International Tables Vol C Tables 4.2.6.8 and 6.1.1.4'

loop_
_geom_angle_atom_site_label_1
_geom_angle_atom_site_label_2
_geom_angle_atom_site_label_3
_geom_angle
Si4A Eu1A Si1A 91.93(15)
O3A Eu1A Si1A 120.2(3)
O3A Eu1A Si4A 28.8(3)
O2A Eu1A Si1A 63.7(3)
O2A Eu1A Si4A 28.3(3)
O2A Eu1A O3A 57.1(4)
O5A Eu1A Si1A 14.7(4)
O5A Eu1A Si4A 105.9(4)
O5A Eu1A O3A 134.6(4)
O5A Eu1A O2A 77.6(5)
O4A Eu1A Si1A 118.0(4)
O4A Eu1A Si4A 110.9(4)
O4A Eu1A O3A 98.7(5)
O4A Eu1A O2A 121.0(5)
O4A Eu1A O5A 107.7(5)
O1A Eu1A Si1A 110.1(4)
O1A Eu1A Si4A 115.8(4)
O1A Eu1A O3A 98.1(5)
O1A Eu1A O2A 125.5(5)
O1A Eu1A O5A 106.7(6)
O1A Eu1A O4A 109.4(6)
Si4 Eu1B Si3 111.57(13)
Si4 Eu1B Si6 91.68(13)
Si6 Eu1B Si3 108.41(14)
O1B Eu1B Si3 2.4(4)
O1B Eu1B Si4 113.9(4)
O1B Eu1B Si6 107.9(4)
O1B Eu1B O3B 112.1(5)
O1B Eu1B O2B 96.5(5)
O1B Eu1B O5B 121.8(5)
O1B Eu1B O11B 106.9(5)
O3B Eu1B Si3 113.4(4)
O3B Eu1B Si4 110.3(4)
O3B Eu1B Si6 119.6(4)
O3B Eu1B O2B 97.5(5)
O3B Eu1B O5B 121.2(5)
O3B Eu1B O11B 109.3(5)
O2B Eu1B Si3 94.3(3)
O2B Eu1B Si4 29.9(3)
O2B Eu1B Si6 121.0(3)
O5B Eu1B Si3 119.8(4)
O5B Eu1B Si4 27.0(3)
O5B Eu1B Si6 64.7(3)
O5B Eu1B O2B 56.8(4)
O11B Eu1B Si3 108.0(4)
O11B Eu1B Si4 103.9(4)
O11B Eu1B Si6 13.4(4)
O11B Eu1B O2B 133.6(4)
O11B Eu1B O5B 76.9(5)
O1B Si3 Eu1B 3.1(5)
O1B Si3 O14B 108.2(7)
O1B Si3 O13B 115.5(7)
O1B Si3 O15B 111.6(7)
O14B Si3 Eu1B 106.1(5)
O13B Si3 Eu1B 118.5(5)
O13B Si3 O14B 106.3(7)
O13B Si3 O15B 105.6(7)
O15B Si3 Eu1B 110.5(5)
O15B Si3 O14B 109.5(7)
O2B Si4 Eu1B 49.2(5)
O5B Si4 Eu1B 43.2(5)
O5B Si4 O2B 92.1(7)
O12B Si4 Eu1B 128.0(5)
O12B Si4 O2B 113.0(7)
O12B Si4 O5B 112.5(8)
O4B Si4 Eu1B 123.6(5)
O4B Si4 O2B 114.4(7)
O4B Si4 O5B 115.9(8)
O4B Si4 O12B 108.3(7)
O3B Si5 O8B 107.1(8)
O3B Si5 O6B 114.8(8)
O8B Si5 O6B 99.4(8)
O7B Si5 O3B 114.1(8)
O7B Si5 O8B 113.0(9)
O7B Si5 O6B 107.6(9)
O11B Si6 Eu1B 18.4(5)
O11B Si6 O9B 118.7(9)
O11B Si6 O10B 116.5(8)
O11B Si6 O16B 104.6(7)
O9B Si6 Eu1B 118.9(6)
O9B Si6 O10B 103.8(9)
O9B Si6 O16B 101.8(8)
O10B Si6 Eu1B 129.6(6)
O16B Si6 Eu1B 86.9(5)
O16B Si6 O10B 110.5(9)
O5A Si1A Eu1A 20.6(5)
O5A Si1A O6A 113.5(9)
O5A Si1A O7A 104.8(8)
O6A Si1A Eu1A 115.3(6)
O6A Si1A O7A 106.7(8)
O8A Si1A Eu1A 128.8(7)
O8A Si1A O5A 115.5(9)
O8A Si1A O6A 108.1(8)
O8A Si1A O7A 107.6(9)
O7A Si1A Eu1A 85.1(5)
O10A Si4A Eu1A 123.1(5)
O10A Si4A O3A 115.8(7)
O10A Si4A O2A 111.7(7)
O9A Si4A Eu1A 126.3(5)
O9A Si4A O10A 110.6(7)
O9A Si4A O3A 107.9(7)
O9A Si4A O2A 115.2(7)
O3A Si4A Eu1A 50.3(5)
O3A Si4A O2A 94.8(7)
O2A Si4A Eu1A 44.7(4)
Si3 O1B Eu1B 174.5(9)
Si5 O3B Eu1B 163.7(9)
C29A O10A Si4A 133.6(13)
C13A O9A Si4A 132.4(12)
Si4 O2B Eu1B 100.9(6)
C37B O2B Eu1B 132.6(9)
C37B O2B Si4 126.4(10)
Si4A O3A Eu1A 100.9(6)
C19A O3A Eu1A 123.9(11)
C19A O3A Si4A 135.1(12)
Si4A O2A Eu1A 107.0(6)
Si4 O5B Eu1B 109.7(6)
C19B O14B Si3 134.3(12)
C14B O13B Si3 130.3(12)
C22B O15B Si3 133.3(14)
Si6 O11B Eu1B 148.2(8)
Si1A O5A Eu1A 144.7(8)
C33B O8B Si5 131.4(14)
C9B O9B Si6 130.8(14)
C10A O6A Si1A 132.2(14)
C1B O10B Si6 127.0(15)
C1A O8A Si1A 134.1(14)
C7A O7A Si1A 130.4(13)
C5B O16B Si6 132.7(12)
C29B O7B Si5 131.4(13)
C25B O6B Si5 132.7(13)
O2B C37B C39B 109.7(14)
O2B C37B C40B 99.0(13)
C39B C37B C40B 107.2(15)
C38B C37B O2B 111.4(15)
C38B C37B C39B 117.1(18)
C38B C37B C40B 110.8(16)
O14B C19B C18B 109.8(15)
O14B C19B C20B 107.7(15)
O14B C19B C17B 114.1(16)
C20B C19B C18B 106.3(15)
C17B C19B C18B 104.7(16)
C17B C19B C20B 113.9(17)
O15B C22B C21B 104.5(18)
O15B C22B C23B 101.1(18)
O15B C22B C24B 112.1(18)
C23B C22B C21B 113(2)
C24B C22B C21B 114(2)
C24B C22B C23B 112(2)
O9A C13A C15A 102.4(16)
C16A C13A O9A 105.3(17)
C16A C13A C15A 111.2(19)
C14A C13A O9A 110.6(17)
C14A C13A C15A 110.5(19)
C14A C13A C16A 116(2)
O10A C29A C32A 105.8(16)
O10A C29A C31A 112.5(16)
O10A C29A C30A 102.3(16)
C32A C29A C30A 100.0(15)
C31A C29A C32A 121.4(19)
C31A C29A C30A 112.6(15)
O3A C19A C17A 104.4(15)
O3A C19A C18A 104.9(15)
C20A C19A O3A 112.7(17)
C20A C19A C17A 115.3(19)
C20A C19A C18A 110.8(18)
C17A C19A C18A 108.0(16)
O6A C10A C12A 109.1(18)
O6A C10A C9A 110.7(18)
O6A C10A C11A 110.4(19)
C9A C10A C12A 106.3(18)
C11A C10A C12A 104(2)
C11A C10A C9A 116(2)
O13B C14B C16B 109.8(14)
O13B C14B C15B 104.5(16)
O13B C14B C13B 111.3(16)
C15B C14B C16B 104.4(16)
C15B C14B C13B 115.9(18)
C13B C14B C16B 110.5(17)
O7A C7A C6A 108.3(18)
O7A C7A C5A 102.8(18)
C8A C7A O7A 115(2)
C8A C7A C6A 110.1(19)
C8A C7A C5A 116(2)
C5A C7A C6A 104.0(19)
O16B C5B C8B 105.9(14)
O16B C5B C7B 99.3(15)
C8B C5B C7B 108.8(15)
C6B C5B O16B 112.6(16)
C6B C5B C8B 118.7(18)
C6B C5B C7B 109.7(15)
O12A Si3A O16A 103.0(7)
O11A Si3A O12A 107.1(8)
O11A Si3A O16A 112.6(8)
O1A Si3A O12A 113.8(8)
O1A Si3A O16A 114.2(8)
O1A Si3A O11A 106.2(8)
O4A Si2A O15A 112.1(8)
O4A Si2A O13A 116.0(9)
O14A Si2A O4A 107.4(8)
O14A Si2A O15A 109.2(9)
O14A Si2A O13A 108.3(10)
O13A Si2A O15A 103.7(10)
O10B C1B C4B 114(2)
O10B C1B C2B 109(2)
O10B C1B C3B 95.5(19)
C4B C1B C2B 110(2)
C4B C1B C3B 99(2)
C2B C1B C3B 129(2)
O8B C33B C36B 108.3(17)
O8B C33B C34B 108.0(17)
C34B C33B C36B 115.7(18)
C35B C33B O8B 115.0(19)
C35B C33B C36B 119(2)
C35B C33B C34B 90.1(15)
O8A C1A C3A 107.3(19)
O8A C1A C4A 114.5(18)
O8A C1A C2A 106.9(18)
C4A C1A C3A 125(2)
C4A C1A C2A 91.9(17)
C2A C1A C3A 109(2)
C41B O12B Si4 139.0(12)
C45B O4B Si4 133.2(12)
C37A O12A Si3A 131.1(14)
C36A O16A Si3A 133.4(11)
C41A O11A Si3A 131.0(13)
Si2A O4A Eu1A 161.1(9)
O6B C25B C28B 109.8(14)
O6B C25B C26B 108.3(14)
O6B C25B C27B 104.1(13)
C26B C25B C28B 120.5(14)
C26B C25B C27B 107.8(12)
C27B C25B C28B 105.1(13)
C48A C45A C47A 114(3)
C48A C45A C46A 104(2)
C48A C45A O13A 117.0(19)
C46A C45A C47A 113(2)
C46A C45A O13A 110.3(19)
O13A C45A C47A 99(2)
C26A C25A C28A 118(2)
C26A C25A C27A 131(3)
C26A C25A O15A 109(2)
C27A C25A C28A 101(3)
O15A C25A C28A 92(2)
O15A C25A C27A 96(2)
O7B C29B C31B 112.2(15)
O7B C29B C32B 117.0(17)
O7B C29B C30B 109.9(18)
C31B C29B C30B 94.7(16)
C32B C29B C31B 107.2(17)
C32B C29B C30B 113.6(18)
Si3A O1A Eu1A 168.3(10)
C22A O14A Si2A 131.4(14)
C25A O15A Si2A 126.8(16)
C45A O13A Si2A 131.4(18)
O11A C41A C42A 104.4(15)
O11A C41A C43A 102.5(16)
C44A C41A O11A 111.4(17)
C44A C41A C42A 115.6(18)
C44A C41A C43A 115.8(18)
C43A C41A C42A 105.7(17)
O12B C41B C44B 108.2(15)
O12B C41B C42B 108.0(14)
O12B C41B C43B 111.9(16)
C44B C41B C42B 109.4(16)
C44B C41B C43B 111.6(18)
C43B C41B C42B 107.5(18)
O14A C22A C23A 102.9(18)
O14A C22A C21A 100.0(17)
C23A C22A C21A 134(2)
C24A C22A O14A 113(2)
C24A C22A C23A 106(2)
C24A C22A C21A 100.7(19)
O12A C37A C39A 111.3(18)
O12A C37A C40A 103.0(17)
C38A C37A O12A 108.2(19)
C38A C37A C39A 110(2)
C38A C37A C40A 117(2)
C39A C37A C40A 106.5(19)
Cl1 C2P Cl2 114.9(16)
O16A C36A C33A 113.6(15)
O16A C36A C34A 110.8(16)
O16A C36A C35A 109.0(13)
C33A C36A C35A 108.7(17)
C34A C36A C33A 107.2(17)
C34A C36A C35A 107.3(16)
O9B C9B C12B 101.0(16)
C11B C9B O9B 112.1(18)
C11B C9B C12B 117(2)
C10B C9B O9B 107.4(18)
C10B C9B C11B 112.9(19)
C10B C9B C12B 106(2)
O4B C45B C48B 108.6(16)
O4B C45B C47B 109.8(16)
C48B C45B C47B 98.9(15)
C46B C45B O4B 108.1(16)
C46B C45B C48B 111.0(16)
C46B C45B C47B 119.9(18)
Cl7 C3E Cl11 127(2)

loop_
_geom_bond_atom_site_label_1
_geom_bond_atom_site_label_2
_geom_bond_distance
Eu1A Si1A 3.605(6)
Eu1A Si4A 3.306(5)
Eu1A O3A 2.590(13)
Eu1A O2A 2.431(12)
Eu1A O5A 2.195(14)
Eu1A O4A 2.127(13)
Eu1A O1A 2.108(14)
Eu1B Si3 3.659(5)
Eu1B Si4 3.310(6)
Eu1B Si6 3.602(6)
Eu1B O1B 2.091(12)
Eu1B O3B 2.137(13)
Eu1B O2B 2.550(13)
Eu1B O5B 2.409(13)
Eu1B O11B 2.161(14)
Si3 O1B 1.572(13)
Si3 O14B 1.639(14)
Si3 O13B 1.635(14)
Si3 O15B 1.636(14)
Si4 O2B 1.682(13)
Si4 O5B 1.598(14)
Si4 O12B 1.586(14)
Si4 O4B 1.576(14)
Si5 O3B 1.589(15)
Si5 O8B 1.638(15)
Si5 O7B 1.593(16)
Si5 O6B 1.691(14)
Si6 O11B 1.581(15)
Si6 O9B 1.588(17)
Si6 O10B 1.678(16)
Si6 O16B 1.682(13)
Si1A O5A 1.583(16)
Si1A O6A 1.649(17)
Si1A O8A 1.569(16)
Si1A O7A 1.653(15)
Si4A O10A 1.617(13)
Si4A O9A 1.617(13)
Si4A O3A 1.622(14)
Si4A O2A 1.641(13)
O10A C29A 1.43(2)
O9A C13A 1.51(2)
O2B C37B 1.47(2)
O3A C19A 1.50(2)
O14B C19B 1.39(2)
O13B C14B 1.43(2)
O15B C22B 1.45(2)
O8B C33B 1.39(3)
O9B C9B 1.48(2)
O6A C10A 1.40(2)
O10B C1B 1.43(3)
O8A C1A 1.45(3)
O7A C7A 1.49(3)
O16B C5B 1.48(2)
O7B C29B 1.38(2)
O6B C25B 1.39(2)
C37B C39B 1.49(3)
C37B C40B 1.62(2)
C37B C38B 1.47(3)
C19B C18B 1.57(2)
C19B C20B 1.55(3)
C19B C17B 1.49(3)
C22B C21B 1.52(3)
C22B C23B 1.46(3)
C22B C24B 1.44(3)
C13A C15A 1.57(3)
C13A C16A 1.50(3)
C13A C14A 1.44(3)
C29A C32A 1.47(3)
C29A C31A 1.47(3)
C29A C30A 1.56(3)
C19A C20A 1.40(3)
C19A C17A 1.55(3)
C19A C18A 1.57(3)
C10A C12A 1.59(3)
C10A C9A 1.57(3)
C10A C11A 1.41(3)
C14B C16B 1.58(2)
C14B C15B 1.45(3)
C14B C13B 1.51(3)
C8B C5B 1.49(3)
C7A C8A 1.40(3)
C7A C6A 1.59(3)
C7A C5A 1.54(3)
C5B C7B 1.61(2)
C5B C6B 1.42(2)
Si3A O12A 1.618(15)
Si3A O16A 1.650(14)
Si3A O11A 1.614(14)
Si3A O1A 1.589(15)
Si2A O4A 1.600(15)
Si2A O14A 1.586(16)
Si2A O15A 1.655(17)
Si2A O13A 1.553(17)
C36B C33B 1.56(3)
C1B C4B 1.52(4)
C1B C2B 1.55(4)
C1B C3B 1.66(3)
C33B C34B 1.52(3)
C33B C35B 1.36(3)
C1A C3A 1.52(3)
C1A C4A 1.45(3)
C1A C2A 1.47(3)
O12B C41B 1.41(2)
O4B C45B 1.50(3)
O12A C37A 1.45(3)
O16A C36A 1.42(2)
O11A C41A 1.48(2)
Cl1 C2P 1.62(3)
C25B C28B 1.57(3)
C25B C26B 1.48(2)
C25B C27B 1.58(2)
C45A C48A 1.25(3)
C45A C47A 1.63(4)
C45A C46A 1.54(3)
C45A O13A 1.51(3)
C25A C26A 1.49(4)
C25A C28A 1.78(4)
C25A C27A 1.54(4)
C25A O15A 1.55(3)
C29B C31B 1.46(2)
C29B C32B 1.42(2)
C29B C30B 1.56(3)
O14A C22A 1.50(3)
C41A C44A 1.45(3)
C41A C42A 1.57(3)
C41A C43A 1.49(3)
C41B C44B 1.46(3)
C41B C42B 1.56(2)
C41B C43B 1.52(3)
C22A C23A 1.56(3)
C22A C24A 1.48(3)
C22A C21A 1.80(4)
C37A C38A 1.44(3)
C37A C39A 1.52(3)
C37A C40A 1.59(3)
Cl2 C2P 1.66(2)
C36A C33A 1.56(3)
C36A C34A 1.49(3)
C36A C35A 1.56(2)
C11B C9B 1.46(3)
C9B C10B 1.47(3)
C9B C12B 1.61(3)
C45B C48B 1.56(3)
C45B C47B 1.56(3)
C45B C46B 1.46(3)
Cl11 C3E 1.72(3)
C3E Cl7 1.49(3)
